data_2223651
loop_
_publ_author_name
'Liu, Chun-Sen'
'Hu, Min'
'Guo, Liang-Qi'

_publ_section_title
;Bis(\m-6-hydroxynaphthalene-1-carboxylato)bis[(6-hydroxynaphthalene-1-carboxylato)(1,10-phenanthroline)cadmium(II)]
 tetrahydrate
;
_journal_coeditor_code BT5107
_journal_issue 11
_journal_name_full 'Acta Crystallographica Section E'
_journal_page_first m1432
_journal_page_last m1433
_journal_paper_doi 10.1107/S1600536809043475
_journal_volume 65
_journal_year 2009
_chemical_formula_iupac '[Cd2 (C11 H7 O3)4 (C12 H8 N2)2], 4H2 O'
_chemical_formula_moiety 'C68 H44 Cd2 N4 O12, 4(H2 O)'
_chemical_formula_sum 'C68 H52 Cd2 N4 O16'
_chemical_formula_weight 1405.96
_chemical_name_systematic
;
Bis(\m-6-hydroxynaphthalene-1-carboxylato)bis[(6-hydroxynaphthalene-
1-carboxylato)(1,10-phenanthroline)cadmium(II)] tetrahydrate
;
_space_group_IT_number 14
_symmetry_cell_setting monoclinic
_symmetry_space_group_name_Hall '-P 2ybc'
_symmetry_space_group_name_H-M 'P 1 21/c 1'
_atom_sites_solution_hydrogens geom
_atom_sites_solution_primary direct
_atom_sites_solution_secondary difmap
_audit_creation_method SHELXL-97
_cell_angle_alpha 90.00
_cell_angle_beta 116.430(4)
_cell_angle_gamma 90.00
_cell_formula_units_Z 2
_cell_length_a 11.7382(11)
_cell_length_b 15.1433(14)
_cell_length_c 18.2059(13)
_cell_measurement_reflns_used 5160
_cell_measurement_temperature 296(2)
_cell_measurement_theta_max 23.88
_cell_measurement_theta_min 2.36
_cell_volume 2897.9(4)
_computing_cell_refinement 'SAINT (Bruker, 2007)'
_computing_data_collection 'SMART (Bruker, 2007)'
_computing_data_reduction 'SAINT (Bruker, 2007)'
_computing_molecular_graphics 'SHELXTL (Sheldrick, 2008)'
_computing_publication_material 'SHELXTL (Sheldrick, 2008) and PLATON (Spek, 2009)'
_computing_structure_refinement 'SHELXL97 (Sheldrick, 2008)'
_computing_structure_solution 'SHELXS97 (Sheldrick, 2008)'
_diffrn_ambient_temperature 296(2)
_diffrn_measured_fraction_theta_full 0.999
_diffrn_measured_fraction_theta_max 0.999
_diffrn_measurement_device_type 'Bruker SMART CCD area-detector'
_diffrn_measurement_method '\f and \w'
_diffrn_radiation_monochromator graphite
_diffrn_radiation_source 'fine-focus sealed tube'
_diffrn_radiation_type MoK\a
_diffrn_radiation_wavelength 0.71073
_diffrn_reflns_av_R_equivalents 0.0366
_diffrn_reflns_av_sigmaI/netI 0.0315
_diffrn_reflns_limit_h_max 13
_diffrn_reflns_limit_h_min -13
_diffrn_reflns_limit_k_max 18
_diffrn_reflns_limit_k_min -18
_diffrn_reflns_limit_l_max 21
_diffrn_reflns_limit_l_min -21
_diffrn_reflns_number 20423
_diffrn_reflns_theta_full 25.00
_diffrn_reflns_theta_max 25.00
_diffrn_reflns_theta_min 2.36
_diffrn_standards_decay_% 0
_diffrn_standards_interval_count 0
_diffrn_standards_interval_time 0
_diffrn_standards_number 0
_exptl_absorpt_coefficient_mu 0.812
_exptl_absorpt_correction_T_max 0.8675
_exptl_absorpt_correction_T_min 0.8044
_exptl_absorpt_correction_type multi-scan
_exptl_absorpt_process_details '(SADABS; Sheldrick, 1996)'
_exptl_crystal_colour yellow
_exptl_crystal_density_diffrn 1.611
_exptl_crystal_density_method 'not measured'
_exptl_crystal_description block
_exptl_crystal_F_000 1424
_exptl_crystal_size_max 0.28
_exptl_crystal_size_mid 0.21
_exptl_crystal_size_min 0.18
_refine_diff_density_max 0.297
_refine_diff_density_min -0.405
_refine_ls_extinction_method none
_refine_ls_goodness_of_fit_ref 1.032
_refine_ls_hydrogen_treatment constr
_refine_ls_matrix_type full
_refine_ls_number_parameters 406
_refine_ls_number_reflns 5096
_refine_ls_number_restraints 0
_refine_ls_restrained_S_all 1.032
_refine_ls_R_factor_all 0.0412
_refine_ls_R_factor_gt 0.0281
_refine_ls_shift/su_max 0.002
_refine_ls_shift/su_mean 0.000
_refine_ls_structure_factor_coef Fsqd
_refine_ls_weighting_details 'calc w=1/[\s^2^(Fo^2^)+(0.0220P)^2^+1.6679P] where P=(Fo^2^+2Fc^2^)/3'
_refine_ls_weighting_scheme calc
_refine_ls_wR_factor_gt 0.0571
_refine_ls_wR_factor_ref 0.0630
_reflns_number_gt 4064
_reflns_number_total 5096
_reflns_threshold_expression I>2\s(I)
_cod_data_source_file bt5107.cif
_cod_data_source_block I
_cod_depositor_comments
;
The following automatic conversions were performed:
'_symmetry_cell_setting' value 'Monoclinic' changed to 'monoclinic'
according to '/home/saulius/struct/CIF-dictionaries/cif_core.dic'
dictionary named 'cif_core.dic' version 2.4.1 from 2010-06-29.

Automatic conversion script
Id: cif_fix_enum 1527 2010-12-29 10:47:43Z saulius 

The following automatic conversions were performed:

'_symmetry_cell_setting' value 'Monoclinic' changed to 'monoclinic'
according to /home/saulius/struct/CIF-dictionaries/cif_core.dic
dictionary named 'cif_core.dic' version 2.4.1 from 2010-06-29.

Automatic conversion script
Id: cif_fix_values 1715 2011-07-08 13:25:40Z adriana 
;
_cod_original_sg_symbol_H-M 'P 21/c'
_cod_database_code 2223651
_cod_database_fobs_code 2223651

loop_
_symmetry_equiv_pos_as_xyz
'x, y, z'
'-x, y+1/2, -z+1/2'
'-x, -y, -z'
'x, -y-1/2, z-1/2'

loop_
_atom_site_type_symbol
_atom_site_label
_atom_site_fract_x
_atom_site_fract_y
_atom_site_fract_z
_atom_site_U_iso_or_equiv
_atom_site_adp_type
_atom_site_calc_flag
_atom_site_refinement_flags
_atom_site_occupancy
_atom_site_disorder_assembly
_atom_site_disorder_group
Cd Cd1 0.648118(18) 0.537570(13) 0.499232(12) 0.03367(7) Uani d . 1 . .
O O1 0.64852(18) 0.68046(12) 0.45742(12) 0.0398(5) Uani d . 1 . .
O O2 0.65340(19) 0.67592(12) 0.57928(12) 0.0462(5) Uani d . 1 . .
O O3 0.56800(17) 0.45469(13) 0.57326(11) 0.0410(5) Uani d . 1 . .
O O4 0.51162(19) 0.46283(14) 0.67285(12) 0.0490(5) Uani d . 1 . .
O O5 0.5108(2) 1.04569(13) 0.70518(13) 0.0550(6) Uani d . 1 . .
H H5B 0.5048 1.0182 0.7421 0.082 Uiso calc R 1 . .
O O6 1.0184(2) 0.17488(14) 0.63847(15) 0.0648(7) Uani d . 1 . .
H H6B 1.0940 0.1780 0.6711 0.097 Uiso calc R 1 . .
N N1 0.7308(2) 0.42210(15) 0.45474(14) 0.0359(5) Uani d . 1 . .
N N2 0.8635(2) 0.52345(14) 0.59125(13) 0.0332(5) Uani d . 1 . .
C C1 0.6666(3) 0.3693(2) 0.39153(19) 0.0494(8) Uani d . 1 . .
H H1A 0.5793 0.3778 0.3619 0.059 Uiso calc R 1 . .
C C2 0.7228(3) 0.3020(2) 0.3672(2) 0.0591(9) Uani d . 1 . .
H H2A 0.6736 0.2655 0.3234 0.071 Uiso calc R 1 . .
C C3 0.8509(3) 0.2903(2) 0.4086(2) 0.0570(9) Uani d . 1 . .
H H3A 0.8906 0.2469 0.3920 0.068 Uiso calc R 1 . .
C C4 0.9226(3) 0.34400(19) 0.47602(18) 0.0410(7) Uani d . 1 . .
C C5 1.0570(3) 0.3349(2) 0.5234(2) 0.0498(8) Uani d . 1 . .
H H5A 1.1002 0.2935 0.5075 0.060 Uiso calc R 1 . .
C C6 1.1222(3) 0.3842(2) 0.5897(2) 0.0486(8) Uani d . 1 . .
H H6A 1.2097 0.3767 0.6191 0.058 Uiso calc R 1 . .
C C7 1.0592(2) 0.44858(19) 0.61633(17) 0.0380(7) Uani d . 1 . .
C C8 1.1219(3) 0.4995(2) 0.6869(2) 0.0549(9) Uani d . 1 . .
H H8A 1.2089 0.4925 0.7190 0.066 Uiso calc R 1 . .
C C9 1.0569(3) 0.5592(2) 0.7088(2) 0.0566(9) Uani d . 1 . .
H H9A 1.0981 0.5926 0.7563 0.068 Uiso calc R 1 . .
C C10 0.9269(3) 0.5697(2) 0.65892(18) 0.0433(7) Uani d . 1 . .
H H10A 0.8828 0.6113 0.6740 0.052 Uiso calc R 1 . .
C C11 0.9278(2) 0.46242(17) 0.56963(16) 0.0307(6) Uani d . 1 . .
C C12 0.8583(3) 0.40913(17) 0.49782(16) 0.0323(6) Uani d . 1 . .
C C13 0.6536(2) 0.71904(18) 0.52027(18) 0.0363(7) Uani d . 1 . .
C C14 0.6668(2) 0.81874(18) 0.52391(16) 0.0347(6) Uani d . 1 . .
C C15 0.7268(3) 0.85596(19) 0.48148(17) 0.0386(7) Uani d . 1 . .
H H15A 0.7517 0.8200 0.4498 0.046 Uiso calc R 1 . .
C C16 0.7511(3) 0.94664(19) 0.48501(18) 0.0427(7) Uani d . 1 . .
H H16A 0.7918 0.9704 0.4559 0.051 Uiso calc R 1 . .
C C17 0.7152(3) 1.0001(2) 0.53121(17) 0.0423(7) Uani d . 1 . .
H H17A 0.7340 1.0601 0.5347 0.051 Uiso calc R 1 . .
C C18 0.6500(2) 0.96592(18) 0.57379(16) 0.0340(6) Uani d . 1 . .
C C19 0.6096(3) 1.02198(19) 0.61936(17) 0.0404(7) Uani d . 1 . .
H H19A 0.6262 1.0822 0.6213 0.048 Uiso calc R 1 . .
C C20 0.5467(3) 0.98935(19) 0.66048(17) 0.0398(7) Uani d . 1 . .
C C21 0.5185(3) 0.89926(19) 0.65634(18) 0.0442(7) Uani d . 1 . .
H H21A 0.4743 0.8774 0.6840 0.053 Uiso calc R 1 . .
C C22 0.5550(3) 0.84284(19) 0.61223(18) 0.0410(7) Uani d . 1 . .
H H22A 0.5339 0.7833 0.6095 0.049 Uiso calc R 1 . .
C C23 0.6245(2) 0.87360(17) 0.57055(16) 0.0335(6) Uani d . 1 . .
C C24 0.5938(3) 0.44834(18) 0.64928(17) 0.0367(7) Uani d . 1 . .
C C25 0.7267(3) 0.42322(18) 0.70921(16) 0.0347(6) Uani d . 1 . .
C C26 0.7973(3) 0.35801(17) 0.69061(16) 0.0338(6) Uani d . 1 . .
C C27 0.7474(3) 0.30337(18) 0.61980(18) 0.0424(7) Uani d . 1 . .
H H27A 0.6619 0.3082 0.5827 0.051 Uiso calc R 1 . .
C C28 0.8219(3) 0.24406(19) 0.60497(19) 0.0480(8) Uani d . 1 . .
H H28A 0.7865 0.2093 0.5580 0.058 Uiso calc R 1 . .
C C29 0.9512(3) 0.23452(19) 0.6594(2) 0.0472(8) Uani d . 1 . .
C C30 1.0025(3) 0.28396(19) 0.72909(18) 0.0435(7) Uani d . 1 . .
H H30A 1.0880 0.2771 0.7655 0.052 Uiso calc R 1 . .
C C31 0.9281(3) 0.34535(18) 0.74713(17) 0.0365(7) Uani d . 1 . .
C C32 0.9808(3) 0.3957(2) 0.81986(17) 0.0436(7) Uani d . 1 . .
H H32A 1.0659 0.3879 0.8567 0.052 Uiso calc R 1 . .
C C33 0.9095(3) 0.4554(2) 0.83720(17) 0.0464(8) Uani d . 1 . .
H H33A 0.9455 0.4872 0.8859 0.056 Uiso calc R 1 . .
C C34 0.7818(3) 0.4687(2) 0.78147(17) 0.0426(7) Uani d . 1 . .
H H34A 0.7335 0.5093 0.7939 0.051 Uiso calc R 1 . .
O O1W 0.5418(2) 0.73556(15) 0.79947(13) 0.0609(6) Uani d . 1 . .
H H1 0.5421 0.6825 0.8149 0.073 Uiso d R 1 . .
H H2 0.5660 0.7580 0.8469 0.073 Uiso d R 1 . .
O O2W 0.7302(2) 0.68503(16) 0.75316(14) 0.0703(7) Uani d . 1 . .
H H3 0.6802 0.7035 0.7721 0.084 Uiso d R 1 . .
H H4 0.7056 0.6987 0.7031 0.084 Uiso d R 1 . .

loop_
_atom_site_aniso_label
_atom_site_aniso_U_11
_atom_site_aniso_U_22
_atom_site_aniso_U_33
_atom_site_aniso_U_12
_atom_site_aniso_U_13
_atom_site_aniso_U_23
Cd1 0.02669(11) 0.03283(12) 0.04132(13) 0.00375(9) 0.01496(9) 0.00190(10)
O1 0.0447(12) 0.0340(11) 0.0414(12) 0.0026(9) 0.0198(10) -0.0031(9)
O2 0.0598(14) 0.0343(11) 0.0479(13) 0.0056(10) 0.0270(11) 0.0014(10)
O3 0.0316(10) 0.0542(13) 0.0301(11) -0.0029(9) 0.0075(9) 0.0117(9)
O4 0.0383(12) 0.0630(14) 0.0435(12) 0.0081(11) 0.0163(10) -0.0038(11)
O5 0.0792(16) 0.0432(13) 0.0489(13) 0.0118(12) 0.0342(12) -0.0012(10)
O6 0.0744(16) 0.0466(14) 0.0730(17) 0.0131(12) 0.0324(14) -0.0038(12)
N1 0.0318(13) 0.0312(13) 0.0397(14) 0.0015(10) 0.0115(11) 0.0006(11)
N2 0.0292(12) 0.0337(13) 0.0361(13) 0.0014(10) 0.0139(10) -0.0006(10)
C1 0.0446(18) 0.0463(19) 0.0471(19) -0.0024(15) 0.0114(16) -0.0044(16)
C2 0.067(2) 0.046(2) 0.056(2) -0.0020(18) 0.0203(19) -0.0174(17)
C3 0.069(2) 0.0444(19) 0.061(2) 0.0089(18) 0.033(2) -0.0127(17)
C4 0.0452(18) 0.0364(16) 0.0466(18) 0.0077(14) 0.0252(15) 0.0014(14)
C5 0.050(2) 0.0442(19) 0.066(2) 0.0179(16) 0.0366(18) 0.0073(17)
C6 0.0339(17) 0.057(2) 0.058(2) 0.0144(15) 0.0232(16) 0.0130(17)
C7 0.0286(15) 0.0434(17) 0.0413(17) 0.0048(13) 0.0150(13) 0.0091(14)
C8 0.0307(16) 0.073(2) 0.048(2) 0.0028(16) 0.0065(15) -0.0003(18)
C9 0.0446(19) 0.070(2) 0.0421(19) -0.0030(17) 0.0071(16) -0.0167(17)
C10 0.0415(18) 0.0455(17) 0.0406(18) 0.0021(14) 0.0163(15) -0.0077(14)
C11 0.0273(14) 0.0303(14) 0.0359(15) 0.0041(12) 0.0153(12) 0.0036(13)
C12 0.0336(15) 0.0288(14) 0.0366(15) 0.0026(12) 0.0175(13) 0.0048(13)
C13 0.0286(15) 0.0334(16) 0.0427(18) 0.0056(12) 0.0121(14) 0.0006(14)
C14 0.0280(14) 0.0348(15) 0.0349(16) 0.0049(12) 0.0083(13) 0.0021(12)
C15 0.0352(16) 0.0419(17) 0.0360(16) 0.0018(13) 0.0134(13) 0.0005(13)
C16 0.0426(17) 0.0462(19) 0.0410(17) -0.0068(14) 0.0202(15) 0.0031(14)
C17 0.0462(18) 0.0326(15) 0.0426(18) -0.0050(14) 0.0148(15) 0.0028(14)
C18 0.0309(14) 0.0323(15) 0.0297(14) 0.0017(13) 0.0053(12) 0.0023(13)
C19 0.0437(17) 0.0351(17) 0.0333(16) 0.0014(14) 0.0091(14) 0.0011(13)
C20 0.0432(17) 0.0392(17) 0.0327(16) 0.0085(14) 0.0130(14) 0.0006(13)
C21 0.0475(18) 0.0427(18) 0.0476(18) 0.0024(15) 0.0259(15) 0.0053(15)
C22 0.0408(17) 0.0339(16) 0.0490(18) 0.0008(13) 0.0206(15) 0.0017(14)
C23 0.0309(15) 0.0321(15) 0.0309(15) 0.0026(12) 0.0078(12) 0.0038(12)
C24 0.0340(16) 0.0339(16) 0.0351(16) -0.0029(13) 0.0091(13) 0.0011(13)
C25 0.0339(15) 0.0378(15) 0.0297(15) 0.0010(13) 0.0118(13) 0.0065(13)
C26 0.0359(15) 0.0317(15) 0.0300(15) -0.0030(12) 0.0111(13) 0.0048(12)
C27 0.0440(17) 0.0339(16) 0.0391(17) -0.0035(14) 0.0095(14) 0.0031(14)
C28 0.062(2) 0.0311(16) 0.0436(18) -0.0045(15) 0.0170(17) -0.0027(14)
C29 0.062(2) 0.0304(16) 0.055(2) 0.0074(15) 0.0315(18) 0.0066(15)
C30 0.0400(17) 0.0386(17) 0.0448(19) 0.0066(14) 0.0124(15) 0.0089(15)
C31 0.0370(16) 0.0338(16) 0.0342(16) 0.0014(13) 0.0119(13) 0.0077(13)
C32 0.0370(16) 0.0505(19) 0.0340(16) 0.0031(15) 0.0076(14) 0.0050(14)
C33 0.0462(18) 0.055(2) 0.0288(15) -0.0015(16) 0.0087(14) -0.0054(15)
C34 0.0422(17) 0.0482(18) 0.0359(16) 0.0041(15) 0.0161(14) 0.0001(15)
O1W 0.0763(16) 0.0583(15) 0.0430(13) -0.0083(13) 0.0220(12) -0.0003(11)
O2W 0.0676(16) 0.0829(18) 0.0647(16) 0.0084(14) 0.0332(13) 0.0077(14)

loop_
_atom_type_symbol
_atom_type_description
_atom_type_scat_dispersion_real
_atom_type_scat_dispersion_imag
_atom_type_scat_source
C C 0.0033 0.0016 'International Tables Vol C Tables 4.2.6.8 and 6.1.1.4'
H H 0.0000 0.0000 'International Tables Vol C Tables 4.2.6.8 and 6.1.1.4'
Cd Cd -0.8075 1.2024 'International Tables Vol C Tables 4.2.6.8 and 6.1.1.4'
N N 0.0061 0.0033 'International Tables Vol C Tables 4.2.6.8 and 6.1.1.4'
O O 0.0106 0.0060 'International Tables Vol C Tables 4.2.6.8 and 6.1.1.4'

loop_
_geom_angle_atom_site_label_1
_geom_angle_atom_site_label_2
_geom_angle_atom_site_label_3
_geom_angle_site_symmetry_1
_geom_angle_site_symmetry_3
_geom_angle
_geom_angle_publ_flag
O3 Cd1 O1 3_666 . 85.73(7) ?
O3 Cd1 N1 3_666 . 111.57(8) ?
O1 Cd1 N1 . . 122.24(7) ?
O3 Cd1 O3 3_666 . 74.38(7) ?
O1 Cd1 O3 . . 139.69(7) ?
N1 Cd1 O3 . . 97.80(8) ?
O3 Cd1 N2 3_666 . 170.86(7) ?
O1 Cd1 N2 . . 99.36(7) ?
N1 Cd1 N2 . . 72.17(8) ?
O3 Cd1 N2 . . 97.04(7) ?
O3 Cd1 O2 3_666 . 91.52(7) ?
O1 Cd1 O2 . . 53.75(7) ?
N1 Cd1 O2 . . 156.67(7) ?
O3 Cd1 O2 . . 91.47(7) ?
N2 Cd1 O2 . . 85.51(7) ?
O3 Cd1 C13 3_666 . 88.87(7) ?
O1 Cd1 C13 . . 26.80(7) ?
N1 Cd1 C13 . . 144.11(8) ?
O3 Cd1 C13 . . 116.46(8) ?
N2 Cd1 C13 . . 92.32(8) ?
O2 Cd1 C13 . . 26.95(7) ?
O3 Cd1 O4 3_666 3_666 49.13(6) ?
O1 Cd1 O4 . 3_666 74.60(6) ?
N1 Cd1 O4 . 3_666 77.68(7) ?
O3 Cd1 O4 . 3_666 113.50(6) ?
N2 Cd1 O4 . 3_666 139.51(7) ?
O2 Cd1 O4 . 3_666 118.02(6) ?
C13 Cd1 O4 . 3_666 96.75(7) ?
O3 Cd1 Cd1 3_666 3_666 37.58(5) ?
O1 Cd1 Cd1 . 3_666 115.89(5) ?
N1 Cd1 Cd1 . 3_666 108.34(6) ?
O3 Cd1 Cd1 . 3_666 36.79(4) ?
N2 Cd1 Cd1 . 3_666 133.75(5) ?
O2 Cd1 Cd1 . 3_666 91.87(5) ?
C13 Cd1 Cd1 . 3_666 105.66(6) ?
O4 Cd1 Cd1 3_666 3_666 81.11(4) ?
C13 O1 Cd1 . . 98.15(17) ?
C13 O2 Cd1 . . 86.96(16) ?
C24 O3 Cd1 . 3_666 107.21(16) ?
C24 O3 Cd1 . . 134.76(17) ?
Cd1 O3 Cd1 3_666 . 105.62(7) ?
C24 O4 Cd1 . 3_666 81.45(16) ?
C20 O5 H5B . . 109.5 ?
C29 O6 H6B . . 109.5 ?
C1 N1 C12 . . 117.9(2) ?
C1 N1 Cd1 . . 126.5(2) ?
C12 N1 Cd1 . . 115.64(17) ?
C10 N2 C11 . . 118.4(2) ?
C10 N2 Cd1 . . 126.87(19) ?
C11 N2 Cd1 . . 114.69(16) ?
N1 C1 C2 . . 123.5(3) ?
N1 C1 H1A . . 118.3 ?
C2 C1 H1A . . 118.3 ?
C3 C2 C1 . . 119.0(3) ?
C3 C2 H2A . . 120.5 ?
C1 C2 H2A . . 120.5 ?
C2 C3 C4 . . 119.6(3) ?
C2 C3 H3A . . 120.2 ?
C4 C3 H3A . . 120.2 ?
C3 C4 C12 . . 117.9(3) ?
C3 C4 C5 . . 123.0(3) ?
C12 C4 C5 . . 119.1(3) ?
C6 C5 C4 . . 121.9(3) ?
C6 C5 H5A . . 119.1 ?
C4 C5 H5A . . 119.1 ?
C5 C6 C7 . . 120.8(3) ?
C5 C6 H6A . . 119.6 ?
C7 C6 H6A . . 119.6 ?
C8 C7 C11 . . 117.5(3) ?
C8 C7 C6 . . 123.2(3) ?
C11 C7 C6 . . 119.3(3) ?
C9 C8 C7 . . 120.4(3) ?
C9 C8 H8A . . 119.8 ?
C7 C8 H8A . . 119.8 ?
C8 C9 C10 . . 118.8(3) ?
C8 C9 H9A . . 120.6 ?
C10 C9 H9A . . 120.6 ?
N2 C10 C9 . . 123.1(3) ?
N2 C10 H10A . . 118.5 ?
C9 C10 H10A . . 118.5 ?
N2 C11 C7 . . 121.9(2) ?
N2 C11 C12 . . 118.7(2) ?
C7 C11 C12 . . 119.4(2) ?
N1 C12 C4 . . 122.1(3) ?
N1 C12 C11 . . 118.4(2) ?
C4 C12 C11 . . 119.5(2) ?
O2 C13 O1 . . 121.1(3) ?
O2 C13 C14 . . 121.2(3) ?
O1 C13 C14 . . 117.6(3) ?
O2 C13 Cd1 . . 66.08(15) ?
O1 C13 Cd1 . . 55.04(14) ?
C14 C13 Cd1 . . 171.5(2) ?
C15 C14 C23 . . 119.8(3) ?
C15 C14 C13 . . 116.8(3) ?
C23 C14 C13 . . 123.4(3) ?
C14 C15 C16 . . 121.4(3) ?
C14 C15 H15A . . 119.3 ?
C16 C15 H15A . . 119.3 ?
C17 C16 C15 . . 119.9(3) ?
C17 C16 H16A . . 120.0 ?
C15 C16 H16A . . 120.0 ?
C16 C17 C18 . . 121.0(3) ?
C16 C17 H17A . . 119.5 ?
C18 C17 H17A . . 119.5 ?
C17 C18 C19 . . 120.7(3) ?
C17 C18 C23 . . 119.6(3) ?
C19 C18 C23 . . 119.7(3) ?
C20 C19 C18 . . 120.9(3) ?
C20 C19 H19A . . 119.5 ?
C18 C19 H19A . . 119.5 ?
C19 C20 O5 . . 119.2(3) ?
C19 C20 C21 . . 120.0(3) ?
O5 C20 C21 . . 120.8(3) ?
C22 C21 C20 . . 120.9(3) ?
C22 C21 H21A . . 119.5 ?
C20 C21 H21A . . 119.5 ?
C21 C22 C23 . . 121.0(3) ?
C21 C22 H22A . . 119.5 ?
C23 C22 H22A . . 119.5 ?
C22 C23 C18 . . 117.4(3) ?
C22 C23 C14 . . 124.3(3) ?
C18 C23 C14 . . 118.3(3) ?
O4 C24 O3 . . 121.0(3) ?
O4 C24 C25 . . 120.7(3) ?
O3 C24 C25 . . 118.3(2) ?
C34 C25 C26 . . 120.2(3) ?
C34 C25 C24 . . 117.8(3) ?
C26 C25 C24 . . 122.0(2) ?
C27 C26 C25 . . 124.9(3) ?
C27 C26 C31 . . 116.8(3) ?
C25 C26 C31 . . 118.3(2) ?
C28 C27 C26 . . 121.5(3) ?
C28 C27 H27A . . 119.2 ?
C26 C27 H27A . . 119.2 ?
C27 C28 C29 . . 121.1(3) ?
C27 C28 H28A . . 119.4 ?
C29 C28 H28A . . 119.4 ?
O6 C29 C30 . . 123.7(3) ?
O6 C29 C28 . . 116.8(3) ?
C30 C29 C28 . . 119.5(3) ?
C29 C30 C31 . . 121.1(3) ?
C29 C30 H30A . . 119.4 ?
C31 C30 H30A . . 119.4 ?
C32 C31 C30 . . 121.1(3) ?
C32 C31 C26 . . 119.0(3) ?
C30 C31 C26 . . 119.9(3) ?
C33 C32 C31 . . 121.3(3) ?
C33 C32 H32A . . 119.4 ?
C31 C32 H32A . . 119.4 ?
C32 C33 C34 . . 119.9(3) ?
C32 C33 H33A . . 120.1 ?
C34 C33 H33A . . 120.1 ?
C25 C34 C33 . . 121.3(3) ?
C25 C34 H34A . . 119.3 ?
C33 C34 H34A . . 119.3 ?
H1 O1W H2 . . 95.3 ?
H3 O2W H4 . . 112.8 ?

loop_
_geom_bond_atom_site_label_1
_geom_bond_atom_site_label_2
_geom_bond_site_symmetry_2
_geom_bond_distance
_geom_bond_publ_flag
Cd1 O3 3_666 2.2827(18) ?
Cd1 O1 . 2.2945(18) ?
Cd1 N1 . 2.314(2) ?
Cd1 O3 . 2.3247(18) ?
Cd1 N2 . 2.339(2) ?
Cd1 O2 . 2.5370(19) ?
Cd1 C13 . 2.771(3) ?
Cd1 O4 3_666 2.846(2) ?
Cd1 Cd1 3_666 3.6706(5) ?
O1 C13 . 1.262(3) ?
O2 C13 . 1.258(3) ?
O3 C24 . 1.282(3) ?
O3 Cd1 3_666 2.2827(18) ?
O4 C24 . 1.238(3) ?
O4 Cd1 3_666 2.846(2) ?
O5 C20 . 1.369(3) ?
O5 H5B . 0.8200 ?
O6 C29 . 1.360(3) ?
O6 H6B . 0.8200 ?
N1 C1 . 1.326(4) ?
N1 C12 . 1.360(3) ?
N2 C10 . 1.322(3) ?
N2 C11 . 1.358(3) ?
C1 C2 . 1.389(4) ?
C1 H1A . 0.9300 ?
C2 C3 . 1.361(4) ?
C2 H2A . 0.9300 ?
C3 C4 . 1.399(4) ?
C3 H3A . 0.9300 ?
C4 C12 . 1.402(4) ?
C4 C5 . 1.428(4) ?
C5 C6 . 1.334(4) ?
C5 H5A . 0.9300 ?
C6 C7 . 1.432(4) ?
C6 H6A . 0.9300 ?
C7 C8 . 1.394(4) ?
C7 C11 . 1.406(4) ?
C8 C9 . 1.353(4) ?
C8 H8A . 0.9300 ?
C9 C10 . 1.395(4) ?
C9 H9A . 0.9300 ?
C10 H10A . 0.9300 ?
C11 C12 . 1.441(4) ?
C13 C14 . 1.516(4) ?
C14 C15 . 1.377(4) ?
C14 C23 . 1.426(4) ?
C15 C16 . 1.398(4) ?
C15 H15A . 0.9300 ?
C16 C17 . 1.363(4) ?
C16 H16A . 0.9300 ?
C17 C18 . 1.408(4) ?
C17 H17A . 0.9300 ?
C18 C19 . 1.409(4) ?
C18 C23 . 1.425(4) ?
C19 C20 . 1.357(4) ?
C19 H19A . 0.9300 ?
C20 C21 . 1.398(4) ?
C21 C22 . 1.366(4) ?
C21 H21A . 0.9300 ?
C22 C23 . 1.418(4) ?
C22 H22A . 0.9300 ?
C24 C25 . 1.501(4) ?
C25 C34 . 1.366(4) ?
C25 C26 . 1.424(4) ?
C26 C27 . 1.420(4) ?
C26 C31 . 1.431(4) ?
C27 C28 . 1.362(4) ?
C27 H27A . 0.9300 ?
C28 C29 . 1.403(4) ?
C28 H28A . 0.9300 ?
C29 C30 . 1.362(4) ?
C30 C31 . 1.411(4) ?
C30 H30A . 0.9300 ?
C31 C32 . 1.410(4) ?
C32 C33 . 1.360(4) ?
C32 H32A . 0.9300 ?
C33 C34 . 1.402(4) ?
C33 H33A . 0.9300 ?
C34 H34A . 0.9300 ?
O1W H1 . 0.8500 ?
O1W H2 . 0.8500 ?
O2W H3 . 0.8499 ?
O2W H4 . 0.8502 ?

loop_
_geom_hbond_atom_site_label_D
_geom_hbond_atom_site_label_H
_geom_hbond_atom_site_label_A
_geom_hbond_site_symmetry_A
_geom_hbond_distance_DH
_geom_hbond_distance_HA
_geom_hbond_distance_DA
_geom_hbond_angle_DHA
_geom_hbond_publ_flag
O1W H1 O5 2_646 0.8500 2.1500 2.934(3) 154.00 yes
O1W H2 O1 4_576 0.8500 2.0300 2.872(3) 170.00 yes
O2W H3 O1W . 0.8500 1.9600 2.801(4) 170.00 yes
O2W H4 O2 . 0.8500 2.0800 2.883(3) 156.00 yes
O5 H5B O4 2_656 0.8200 1.8400 2.664(3) 176.00 yes
O6 H6B O2W 2_746 0.8200 1.9100 2.728(4) 180.00 yes

loop_
_geom_torsion_atom_site_label_1
_geom_torsion_atom_site_label_2
_geom_torsion_atom_site_label_3
_geom_torsion_atom_site_label_4
_geom_torsion_site_symmetry_1
_geom_torsion_site_symmetry_2
_geom_torsion_site_symmetry_3
_geom_torsion_site_symmetry_4
_geom_torsion
_geom_torsion_publ_flag
O3 Cd1 O1 C13 3_666 . . . 95.96(16) ?
N1 Cd1 O1 C13 . . . . -151.16(15) ?
O3 Cd1 O1 C13 . . . . 36.3(2) ?
N2 Cd1 O1 C13 . . . . -76.40(17) ?
O2 Cd1 O1 C13 . . . . 0.94(15) ?
O4 Cd1 O1 C13 3_666 . . . 144.66(17) ?
Cd1 Cd1 O1 C13 3_666 . . . 72.82(16) ?
O3 Cd1 O2 C13 3_666 . . . -84.52(16) ?
O1 Cd1 O2 C13 . . . . -0.94(15) ?
N1 Cd1 O2 C13 . . . . 87.3(2) ?
O3 Cd1 O2 C13 . . . . -158.93(16) ?
N2 Cd1 O2 C13 . . . . 104.13(16) ?
O4 Cd1 O2 C13 3_666 . . . -41.20(17) ?
Cd1 Cd1 O2 C13 3_666 . . . -122.12(15) ?
O3 Cd1 O3 C24 3_666 . . . -135.2(3) ?
O1 Cd1 O3 C24 . . . . -71.9(3) ?
N1 Cd1 O3 C24 . . . . 114.5(3) ?
N2 Cd1 O3 C24 . . . . 41.6(3) ?
O2 Cd1 O3 C24 . . . . -44.1(3) ?
C13 Cd1 O3 C24 . . . . -54.6(3) ?
O4 Cd1 O3 C24 3_666 . . . -165.6(2) ?
Cd1 Cd1 O3 C24 3_666 . . . -135.2(3) ?
O3 Cd1 O3 Cd1 3_666 . . 3_666 0.0 ?
O1 Cd1 O3 Cd1 . . . 3_666 63.32(13) ?
N1 Cd1 O3 Cd1 . . . 3_666 -110.30(9) ?
N2 Cd1 O3 Cd1 . . . 3_666 176.82(8) ?
O2 Cd1 O3 Cd1 . . . 3_666 91.16(8) ?
C13 Cd1 O3 Cd1 . . . 3_666 80.68(9) ?
O4 Cd1 O3 Cd1 3_666 . . 3_666 -30.40(10) ?
O3 Cd1 N1 C1 3_666 . . . 4.9(3) ?
O1 Cd1 N1 C1 . . . . -94.0(2) ?
O3 Cd1 N1 C1 . . . . 81.1(2) ?
N2 Cd1 N1 C1 . . . . 176.0(3) ?
O2 Cd1 N1 C1 . . . . -166.4(2) ?
C13 Cd1 N1 C1 . . . . -115.8(2) ?
O4 Cd1 N1 C1 3_666 . . . -31.4(2) ?
Cd1 Cd1 N1 C1 3_666 . . . 44.8(2) ?
O3 Cd1 N1 C12 3_666 . . . -176.18(17) ?
O1 Cd1 N1 C12 . . . . 84.91(19) ?
O3 Cd1 N1 C12 . . . . -99.96(18) ?
N2 Cd1 N1 C12 . . . . -5.04(18) ?
O2 Cd1 N1 C12 . . . . 12.6(3) ?
C13 Cd1 N1 C12 . . . . 63.1(2) ?
O4 Cd1 N1 C12 3_666 . . . 147.59(19) ?
Cd1 Cd1 N1 C12 3_666 . . . -136.24(17) ?
O1 Cd1 N2 C10 . . . . 61.9(2) ?
N1 Cd1 N2 C10 . . . . -177.1(2) ?
O2 Cd1 N2 C10 . . . . 9.8(2) ?
C13 Cd1 N2 C10 . . . . 35.9(2) ?
O4 Cd1 N2 C10 3_666 . . . 139.1(2) ?
Cd1 Cd1 N2 C10 3_666 . . . -78.5(2) ?
O1 Cd1 N2 C11 . . . . -116.08(18) ?
N1 Cd1 N2 C11 . . . . 4.91(17) ?
O2 Cd1 N2 C11 . . . . -168.20(18) ?
C13 Cd1 N2 C11 . . . . -142.10(18) ?
O4 Cd1 N2 C11 3_666 . . . -38.9(2) ?
Cd1 Cd1 N2 C11 3_666 . . . 103.51(17) ?
C12 N1 C1 C2 . . . . -0.1(4) ?
Cd1 N1 C1 C2 . . . . 178.8(2) ?
N1 C1 C2 C3 . . . . -1.8(5) ?
C1 C2 C3 C4 . . . . 2.1(5) ?
C2 C3 C4 C12 . . . . -0.7(5) ?
C2 C3 C4 C5 . . . . 178.9(3) ?
C3 C4 C5 C6 . . . . -176.8(3) ?
C12 C4 C5 C6 . . . . 2.8(5) ?
C4 C5 C6 C7 . . . . 0.2(5) ?
C5 C6 C7 C8 . . . . 177.5(3) ?
C5 C6 C7 C11 . . . . -2.8(4) ?
C11 C7 C8 C9 . . . . 0.5(5) ?
C6 C7 C8 C9 . . . . -179.9(3) ?
C7 C8 C9 C10 . . . . -1.1(5) ?
C11 N2 C10 C9 . . . . 0.4(4) ?
Cd1 N2 C10 C9 . . . . -177.5(2) ?
C8 C9 C10 N2 . . . . 0.7(5) ?
C10 N2 C11 C7 . . . . -1.0(4) ?
Cd1 N2 C11 C7 . . . . 177.1(2) ?
C10 N2 C11 C12 . . . . 177.4(2) ?
Cd1 N2 C11 C12 . . . . -4.4(3) ?
C8 C7 C11 N2 . . . . 0.6(4) ?
C6 C7 C11 N2 . . . . -179.0(3) ?
C8 C7 C11 C12 . . . . -177.9(3) ?
C6 C7 C11 C12 . . . . 2.5(4) ?
C1 N1 C12 C4 . . . . 1.7(4) ?
Cd1 N1 C12 C4 . . . . -177.4(2) ?
C1 N1 C12 C11 . . . . -176.2(2) ?
Cd1 N1 C12 C11 . . . . 4.7(3) ?
C3 C4 C12 N1 . . . . -1.3(4) ?
C5 C4 C12 N1 . . . . 179.1(3) ?
C3 C4 C12 C11 . . . . 176.6(3) ?
C5 C4 C12 C11 . . . . -3.0(4) ?
N2 C11 C12 N1 . . . . -0.2(4) ?
C7 C11 C12 N1 . . . . 178.4(2) ?
N2 C11 C12 C4 . . . . -178.1(2) ?
C7 C11 C12 C4 . . . . 0.4(4) ?
Cd1 O2 C13 O1 . . . . 1.6(3) ?
Cd1 O2 C13 C14 . . . . -175.2(2) ?
Cd1 O1 C13 O2 . . . . -1.8(3) ?
Cd1 O1 C13 C14 . . . . 175.09(19) ?
O3 Cd1 C13 O2 3_666 . . . 95.57(16) ?
O1 Cd1 C13 O2 . . . . 178.3(3) ?
N1 Cd1 C13 O2 . . . . -137.55(16) ?
O3 Cd1 C13 O2 . . . . 23.67(17) ?
N2 Cd1 C13 O2 . . . . -75.37(16) ?
O4 Cd1 C13 O2 3_666 . . . 144.16(15) ?
Cd1 Cd1 C13 O2 3_666 . . . 61.53(16) ?
O3 Cd1 C13 O1 3_666 . . . -82.76(16) ?
N1 Cd1 C13 O1 . . . . 44.1(2) ?
O3 Cd1 C13 O1 . . . . -154.66(15) ?
N2 Cd1 C13 O1 . . . . 106.30(16) ?
O2 Cd1 C13 O1 . . . . -178.3(3) ?
O4 Cd1 C13 O1 3_666 . . . -34.17(16) ?
Cd1 Cd1 C13 O1 3_666 . . . -116.79(15) ?
O2 C13 C14 C15 . . . . 148.9(3) ?
O1 C13 C14 C15 . . . . -28.0(4) ?
O2 C13 C14 C23 . . . . -28.9(4) ?
O1 C13 C14 C23 . . . . 154.2(3) ?
C23 C14 C15 C16 . . . . 2.0(4) ?
C13 C14 C15 C16 . . . . -175.9(3) ?
C14 C15 C16 C17 . . . . 0.0(4) ?
C15 C16 C17 C18 . . . . -2.0(4) ?
C16 C17 C18 C19 . . . . -178.0(3) ?
C16 C17 C18 C23 . . . . 1.9(4) ?
C17 C18 C19 C20 . . . . 180.0(3) ?
C23 C18 C19 C20 . . . . 0.1(4) ?
C18 C19 C20 O5 . . . . 178.9(2) ?
C18 C19 C20 C21 . . . . -1.6(4) ?
C19 C20 C21 C22 . . . . 0.9(4) ?
O5 C20 C21 C22 . . . . -179.6(3) ?
C20 C21 C22 C23 . . . . 1.2(4) ?
C21 C22 C23 C18 . . . . -2.5(4) ?
C21 C22 C23 C14 . . . . 179.5(3) ?
C17 C18 C23 C22 . . . . -178.0(3) ?
C19 C18 C23 C22 . . . . 1.9(4) ?
C17 C18 C23 C14 . . . . 0.2(4) ?
C19 C18 C23 C14 . . . . -180.0(2) ?
C15 C14 C23 C22 . . . . 176.0(3) ?
C13 C14 C23 C22 . . . . -6.3(4) ?
C15 C14 C23 C18 . . . . -2.1(4) ?
C13 C14 C23 C18 . . . . 175.7(2) ?
Cd1 O4 C24 O3 3_666 . . . 9.9(2) ?
Cd1 O4 C24 C25 3_666 . . . -170.3(3) ?
Cd1 O3 C24 O4 3_666 . . . -12.9(3) ?
Cd1 O3 C24 O4 . . . . 121.9(3) ?
Cd1 O3 C24 C25 3_666 . . . 167.38(19) ?
Cd1 O3 C24 C25 . . . . -57.8(4) ?
O4 C24 C25 C34 . . . . -43.3(4) ?
O3 C24 C25 C34 . . . . 136.4(3) ?
O4 C24 C25 C26 . . . . 140.3(3) ?
O3 C24 C25 C26 . . . . -40.0(4) ?
C34 C25 C26 C27 . . . . 176.1(3) ?
C24 C25 C26 C27 . . . . -7.6(4) ?
C34 C25 C26 C31 . . . . -3.4(4) ?
C24 C25 C26 C31 . . . . 172.8(2) ?
C25 C26 C27 C28 . . . . 178.1(3) ?
C31 C26 C27 C28 . . . . -2.4(4) ?
C26 C27 C28 C29 . . . . 0.1(4) ?
C27 C28 C29 O6 . . . . -178.7(3) ?
C27 C28 C29 C30 . . . . 1.5(5) ?
O6 C29 C30 C31 . . . . 179.5(3) ?
C28 C29 C30 C31 . . . . -0.7(4) ?
C29 C30 C31 C32 . . . . 179.1(3) ?
C29 C30 C31 C26 . . . . -1.6(4) ?
C27 C26 C31 C32 . . . . -177.7(2) ?
C25 C26 C31 C32 . . . . 1.9(4) ?
C27 C26 C31 C30 . . . . 3.1(4) ?
C25 C26 C31 C30 . . . . -177.3(2) ?
C30 C31 C32 C33 . . . . 179.6(3) ?
C26 C31 C32 C33 . . . . 0.3(4) ?
C31 C32 C33 C34 . . . . -1.1(5) ?
C26 C25 C34 C33 . . . . 2.7(4) ?
C24 C25 C34 C33 . . . . -173.7(3) ?
C32 C33 C34 C25 . . . . -0.4(5) ?
